data_7117300
loop_
_publ_author_name
'Chao Huang'
'Jie Wu'
'Chuanjun Song'
'Ran Ding'
'Yan Qiao'
'Hongwei Hou'
'Junbiao Chang'
'Yaoting Fan'

_publ_section_title
;
 Reversible conversion of valence-tautomeric copper metal-organic
 frameworks dependent single-crystal-to-single-crystal
 oxidation/reduction: a redox-switchable catalyst for C-H bonds activation
 reaction
;
_journal_name_full Chem.Commun.
_journal_page_first 10353
_journal_paper_doi 10.1039/C5cc02432C
_journal_volume 51
_journal_year 2015
_chemical_formula_moiety 'C12 H18 Cu2 N10 O0.50'
_chemical_formula_sum 'C12 H18 Cu2 N10 O0.5'
_chemical_formula_weight 437.44
_chemical_name_systematic 'Cu(I) complex'
_space_group_IT_number 9
_symmetry_cell_setting monoclinic
_symmetry_space_group_name_Hall 'C -2yc'
_symmetry_space_group_name_H-M 'C 1 c 1'
_atom_sites_solution_hydrogens geom
_atom_sites_solution_primary direct
_atom_sites_solution_secondary difmap
_audit_creation_method SHELXL-97
_audit_update_record
;
2015-01-03 deposited with the CCDC.
2015-05-06 downloaded from the CCDC.
;
_cell_angle_alpha 90.00
_cell_angle_beta 119.41(3)
_cell_angle_gamma 90.00
_cell_formula_units_Z 8
_cell_length_a 24.349(5)
_cell_length_b 9.2334(18)
_cell_length_c 16.959(3)
_cell_measurement_reflns_used 5464
_cell_measurement_temperature 293(2)
_cell_measurement_theta_max 27.8964
_cell_measurement_theta_min 2.4056
_cell_volume 3321.4(15)
_computing_cell_refinement 'CrystalClear (Rigaku/MSC Inc., 2006)'
_computing_data_collection 'CrystalClear (Rigaku/MSC Inc., 2006)'
_computing_data_reduction 'CrystalClear (Rigaku/MSC Inc., 2006)'
_computing_molecular_graphics SHELXTL
_computing_publication_material SHELXTL
_computing_structure_refinement 'SHELXL-97 (Sheldrick, 1997)'
_computing_structure_solution 'SHELXS-97 (Sheldrick, 1990)'
_diffrn_ambient_temperature 293(2)
_diffrn_detector_area_resol_mean 28.5714
_diffrn_measured_fraction_theta_full 0.996
_diffrn_measured_fraction_theta_max 0.996
_diffrn_measurement_device_type Saturn724
_diffrn_measurement_method dtprofit.ref
_diffrn_radiation_monochromator graphite
_diffrn_radiation_source 'fine-focus sealed tube'
_diffrn_radiation_type MoK\a
_diffrn_radiation_wavelength 0.71073
_diffrn_reflns_av_R_equivalents 0.0292
_diffrn_reflns_av_sigmaI/netI 0.0353
_diffrn_reflns_limit_h_max 29
_diffrn_reflns_limit_h_min -22
_diffrn_reflns_limit_k_max 11
_diffrn_reflns_limit_k_min -11
_diffrn_reflns_limit_l_max 18
_diffrn_reflns_limit_l_min -20
_diffrn_reflns_number 11991
_diffrn_reflns_theta_full 25.50
_diffrn_reflns_theta_max 25.50
_diffrn_reflns_theta_min 2.41
_diffrn_standards_number 4143
_exptl_absorpt_coefficient_mu 2.582
_exptl_absorpt_correction_T_max 0.6679
_exptl_absorpt_correction_T_min 0.6004
_exptl_absorpt_correction_type numerical
_exptl_absorpt_process_details 'CrystalClear (Rigaku/MSC Inc., 2006)'
_exptl_crystal_colour Yellow
_exptl_crystal_density_diffrn 1.750
_exptl_crystal_density_method 'not measured'
_exptl_crystal_description Block
_exptl_crystal_F_000 1776
_exptl_crystal_size_max 0.22
_exptl_crystal_size_mid 0.20
_exptl_crystal_size_min 0.17
_refine_diff_density_max 0.543
_refine_diff_density_min -0.401
_refine_diff_density_rms 0.081
_refine_ls_abs_structure_details 'Flack H D (1983), Acta Cryst. A39, 876-881'
_refine_ls_abs_structure_Flack 0.00
_refine_ls_extinction_method none
_refine_ls_goodness_of_fit_ref 1.078
_refine_ls_hydrogen_treatment mixed
_refine_ls_matrix_type full
_refine_ls_number_parameters 450
_refine_ls_number_reflns 4795
_refine_ls_number_restraints 193
_refine_ls_restrained_S_all 1.105
_refine_ls_R_factor_all 0.0380
_refine_ls_R_factor_gt 0.0357
_refine_ls_shift/su_max 0.000
_refine_ls_shift/su_mean 0.000
_refine_ls_structure_factor_coef Fsqd
_refine_ls_weighting_details 'calc w=1/[\s^2^(Fo^2^)+(0.0511P)^2^+2.5779P] where P=(Fo^2^+2Fc^2^)/3'
_refine_ls_weighting_scheme calc
_refine_ls_wR_factor_gt 0.0879
_refine_ls_wR_factor_ref 0.0899
_reflns_number_gt 4554
_reflns_number_total 4795
_reflns_threshold_expression >2sigma(I)
_cod_data_source_file c5cc02432c2.cif
_cod_data_source_block a3
_cod_original_cell_volume 3321.5(11)
_cod_original_sg_symbol_Hall 'C -2yc   '
_cod_original_sg_symbol_H-M 'Cc   '
_cod_original_formula_sum 'C12 H18 Cu2 N10 O0.50'
_cod_database_code 7117300

loop_
_symmetry_equiv_pos_as_xyz
'x, y, z'
'x, -y, z+1/2'
'x+1/2, y+1/2, z'
'x+1/2, -y+1/2, z+1/2'

loop_
_atom_site_label
_atom_site_type_symbol
_atom_site_fract_x
_atom_site_fract_y
_atom_site_fract_z
_atom_site_U_iso_or_equiv
_atom_site_adp_type
_atom_site_occupancy
_atom_site_symmetry_multiplicity
_atom_site_calc_flag
_atom_site_refinement_flags
_atom_site_disorder_assembly
_atom_site_disorder_group
Cu1 Cu 0.15336(3) 0.67062(8) 0.32335(5) 0.0229(2) Uani 1 1 d . . .
Cu2 Cu 0.14800(3) 0.89651(8) 0.64849(5) 0.0222(2) Uani 1 1 d . . .
Cu3 Cu 0.06310(3) 0.68569(8) 0.72744(4) 0.02102(19) Uani 1 1 d . . .
Cu4 Cu 0.06379(3) 0.87942(8) 0.39709(4) 0.0221(2) Uani 1 1 d . . .
O1 O 0.3801(3) 0.0506(9) 0.5573(4) 0.089(2) Uani 1 1 d DU . .
H1W1 H 0.3974 0.0640 0.6230 0.133 Uiso 1 1 d RD . .
H1W2 H 0.4003 0.1116 0.5419 0.133 Uiso 1 1 d RD . .
N1 N 0.1926(3) 0.7387(6) 0.4579(4) 0.0199(12) Uani 1 1 d . . .
N2 N 0.2493(3) 0.7163(6) 0.5289(4) 0.0215(13) Uani 1 1 d . . .
N3 N 0.1895(3) 0.8270(5) 0.5735(3) 0.0185(13) Uani 1 1 d . . .
N4 N 0.1558(3) 0.8065(6) 0.4837(4) 0.0202(13) Uani 1 1 d . . .
N5 N 0.1872(3) 0.7189(6) 0.7343(4) 0.0193(12) Uani 1 1 d . . .
N6 N 0.1545(3) 0.6298(6) 0.7595(3) 0.0168(12) Uani 1 1 d . . .
N7 N 0.1902(3) 0.5225(5) 0.8085(4) 0.0208(12) Uani 1 1 d . . .
N8 N 0.2490(3) 0.5397(6) 0.8197(4) 0.0227(12) Uani 1 1 d . . .
N9 N 0.4689(3) 0.8045(7) 1.0232(4) 0.0263(14) Uani 1 1 d . . .
N10 N 0.5258(3) 0.7664(6) 1.0933(4) 0.0240(13) Uani 1 1 d . . .
N11 N 0.5581(3) 0.6917(5) 1.0645(4) 0.0182(12) Uani 1 1 d . . .
N12 N 0.5241(3) 0.6791(5) 0.9732(3) 0.0188(12) Uani 1 1 d . . .
N13 N 0.5282(3) 0.8042(5) 0.8194(4) 0.0195(12) Uani 1 1 d . . .
N14 N 0.5636(3) 0.8900(5) 0.7993(4) 0.0196(13) Uani 1 1 d . . .
N15 N 0.5278(3) 1.0003(6) 0.7504(4) 0.0274(14) Uani 1 1 d . . .
N16 N 0.4705(3) 0.9886(6) 0.7393(4) 0.0269(14) Uani 1 1 d . . .
N17 N 0.0572(3) 1.1553(7) 0.2968(4) 0.0360(16) Uani 1 1 d . . .
N18 N 0.1523(3) 1.1790(7) 0.7425(5) 0.0344(16) Uani 1 1 d . . .
N19 N 0.3483(3) 0.6438(7) 0.4667(4) 0.0512(15) Uani 1 1 d U . .
H19A H 0.3293 0.6891 0.4939 0.061 Uiso 1 1 calc R . .
H19B H 0.3197 0.5859 0.4234 0.061 Uiso 1 1 calc R . .
N20 N 0.1508(3) 0.2250(8) 0.5096(5) 0.0593(16) Uani 1 1 d U . .
H20A H 0.1269 0.1700 0.4607 0.071 Uiso 1 1 calc R . .
H20B H 0.1537 0.1781 0.5580 0.071 Uiso 1 1 calc R . .
C1 C 0.2463(3) 0.7707(7) 0.5993(4) 0.0169(13) Uani 1 1 d . . .
C2 C 0.3018(3) 0.7714(6) 0.6926(4) 0.0188(14) Uani 1 1 d . . .
C3 C 0.3581(3) 0.8158(7) 0.7012(5) 0.0214(15) Uani 1 1 d . . .
H3 H 0.3583 0.8504 0.6499 0.026 Uiso 1 1 calc R . .
C4 C 0.4144(3) 0.8124(6) 0.7813(4) 0.0189(14) Uani 1 1 d . . .
C5 C 0.4145(3) 0.7594(6) 0.8593(4) 0.0161(13) Uani 1 1 d . . .
C6 C 0.3567(3) 0.7183(7) 0.8520(4) 0.0204(14) Uani 1 1 d . . .
H6 H 0.3560 0.6887 0.9039 0.024 Uiso 1 1 calc R . .
C7 C 0.2997(3) 0.7202(6) 0.7691(4) 0.0180(13) Uani 1 1 d . . .
C8 C 0.2448(3) 0.6610(6) 0.7731(4) 0.0155(13) Uani 1 1 d . . .
C9 C 0.4708(3) 0.7512(7) 0.9516(4) 0.0202(15) Uani 1 1 d . . .
C10 C 0.4709(3) 0.8677(7) 0.7824(4) 0.0198(13) Uani 1 1 d . . .
C11 C 0.0570(3) 1.0538(7) 0.3362(5) 0.0230(15) Uani 1 1 d . . .
C12 C 0.1513(3) 1.0776(8) 0.7023(5) 0.0241(15) Uani 1 1 d . . .
C13 C 0.4030(4) 0.5507(10) 0.5370(5) 0.062(2) Uani 1 1 d U . .
H13 H 0.4177 0.4902 0.5037 0.074 Uiso 1 1 calc R . .
C14 C 0.4598(5) 0.6371(11) 0.6066(7) 0.083(3) Uani 1 1 d U . .
H14A H 0.4775 0.6913 0.5762 0.125 Uiso 1 1 calc R . .
H14B H 0.4910 0.5718 0.6491 0.125 Uiso 1 1 calc R . .
H14C H 0.4466 0.7024 0.6381 0.125 Uiso 1 1 calc R . .
C15 C 0.3750(5) 0.4483(12) 0.5798(7) 0.082(3) Uani 1 1 d U . .
H15A H 0.4032 0.3685 0.6080 0.123 Uiso 1 1 calc R . .
H15B H 0.3350 0.4125 0.5336 0.123 Uiso 1 1 calc R . .
H15C H 0.3693 0.5000 0.6244 0.123 Uiso 1 1 calc R . .
C16 C 0.3717(5) 0.7604(11) 0.4216(7) 0.074(2) Uani 1 1 d U . .
H16 H 0.4068 0.8172 0.4676 0.088 Uiso 1 1 calc R . .
C17 C 0.3902(5) 0.6853(12) 0.3552(8) 0.087(3) Uani 1 1 d U . .
H17A H 0.4229 0.6156 0.3878 0.131 Uiso 1 1 calc R . .
H17B H 0.4051 0.7569 0.3292 0.131 Uiso 1 1 calc R . .
H17C H 0.3540 0.6374 0.3080 0.131 Uiso 1 1 calc R . .
C18 C 0.3130(5) 0.8575(12) 0.3648(8) 0.092(3) Uani 1 1 d U . .
H18A H 0.2793 0.7992 0.3206 0.139 Uiso 1 1 calc R . .
H18B H 0.3236 0.9314 0.3348 0.139 Uiso 1 1 calc R . .
H18C H 0.2999 0.9018 0.4041 0.139 Uiso 1 1 calc R . .
C19 C 0.2167(4) 0.2323(10) 0.5207(5) 0.0603(19) Uani 1 1 d U . .
H19 H 0.2214 0.3307 0.5033 0.072 Uiso 1 1 calc R . .
C20 C 0.2220(4) 0.1347(10) 0.4560(7) 0.065(2) Uani 1 1 d U . .
H20C H 0.2184 0.0360 0.4707 0.097 Uiso 1 1 calc R . .
H20D H 0.2622 0.1486 0.4593 0.097 Uiso 1 1 calc R . .
H20E H 0.1889 0.1558 0.3957 0.097 Uiso 1 1 calc R . .
C21 C 0.2657(6) 0.2170(14) 0.6203(7) 0.097(3) Uani 1 1 d U . .
H21A H 0.3066 0.2398 0.6285 0.145 Uiso 1 1 calc R . .
H21B H 0.2655 0.1194 0.6396 0.145 Uiso 1 1 calc R . .
H21C H 0.2557 0.2823 0.6555 0.145 Uiso 1 1 calc R . .
C22 C 0.1167(6) 0.3610(12) 0.4995(7) 0.087(3) Uani 1 1 d U . .
H22 H 0.1077 0.4073 0.4424 0.105 Uiso 1 1 calc R . .
C23 C 0.0493(6) 0.3157(15) 0.4946(10) 0.123(4) Uani 1 1 d U . .
H23A H 0.0382 0.2186 0.4720 0.185 Uiso 1 1 calc R . .
H23B H 0.0167 0.3810 0.4549 0.185 Uiso 1 1 calc R . .
H23C H 0.0539 0.3212 0.5541 0.185 Uiso 1 1 calc R . .
C24 C 0.1531(6) 0.4606(15) 0.5742(7) 0.105(4) Uani 1 1 d U . .
H24A H 0.1505 0.4310 0.6265 0.158 Uiso 1 1 calc R . .
H24B H 0.1365 0.5568 0.5571 0.158 Uiso 1 1 calc R . .
H24C H 0.1964 0.4596 0.5882 0.158 Uiso 1 1 calc R . .

loop_
_atom_site_aniso_label
_atom_site_aniso_U_11
_atom_site_aniso_U_22
_atom_site_aniso_U_33
_atom_site_aniso_U_23
_atom_site_aniso_U_13
_atom_site_aniso_U_12
Cu1 0.0221(5) 0.0238(4) 0.0258(5) -0.0003(3) 0.0141(4) 0.0005(3)
Cu2 0.0222(5) 0.0211(4) 0.0224(4) -0.0032(3) 0.0103(4) -0.0001(3)
Cu3 0.0219(5) 0.0222(4) 0.0208(4) 0.0007(3) 0.0119(4) -0.0011(3)
Cu4 0.0234(5) 0.0213(4) 0.0205(4) 0.0019(3) 0.0099(4) -0.0007(3)
O1 0.051(4) 0.142(6) 0.059(4) 0.034(4) 0.016(3) -0.023(4)
N1 0.013(3) 0.030(3) 0.019(3) -0.001(2) 0.010(3) 0.006(2)
N2 0.017(3) 0.031(3) 0.017(3) 0.000(2) 0.008(3) 0.006(2)
N3 0.015(3) 0.020(3) 0.016(3) -0.003(2) 0.005(3) 0.001(2)
N4 0.007(3) 0.029(3) 0.016(3) -0.001(2) 0.000(3) 0.001(2)
N5 0.016(3) 0.019(2) 0.024(3) 0.002(2) 0.010(3) -0.004(2)
N6 0.010(3) 0.022(3) 0.017(3) 0.002(2) 0.006(2) -0.001(2)
N7 0.016(3) 0.024(3) 0.025(3) 0.007(2) 0.011(2) 0.005(2)
N8 0.016(3) 0.027(3) 0.028(3) 0.007(2) 0.013(2) 0.000(2)
N9 0.011(3) 0.043(3) 0.014(3) -0.002(2) -0.001(2) 0.004(2)
N10 0.016(3) 0.032(3) 0.019(3) -0.002(2) 0.005(3) -0.002(2)
N11 0.019(3) 0.027(3) 0.012(3) 0.001(2) 0.010(3) 0.001(2)
N12 0.016(3) 0.026(3) 0.012(3) 0.0009(19) 0.005(3) -0.001(2)
N13 0.014(3) 0.023(3) 0.021(3) 0.002(2) 0.009(3) 0.000(2)
N14 0.014(3) 0.024(3) 0.021(3) 0.006(2) 0.009(2) -0.004(2)
N15 0.022(3) 0.024(3) 0.040(3) 0.008(2) 0.018(3) 0.002(2)
N16 0.011(3) 0.027(3) 0.039(4) 0.013(2) 0.009(3) 0.000(2)
N17 0.042(4) 0.032(3) 0.036(4) 0.005(3) 0.021(3) 0.000(3)
N18 0.033(4) 0.039(4) 0.032(3) -0.007(3) 0.017(3) -0.005(3)
N19 0.052(4) 0.056(3) 0.038(3) -0.010(2) 0.016(3) 0.008(3)
N20 0.063(4) 0.059(4) 0.044(3) -0.007(3) 0.017(3) -0.007(3)
C1 0.011(3) 0.022(3) 0.018(3) -0.004(2) 0.008(3) -0.007(2)
C2 0.014(3) 0.020(3) 0.016(3) 0.002(2) 0.003(3) -0.002(2)
C3 0.012(3) 0.032(3) 0.018(3) 0.004(2) 0.006(3) -0.002(2)
C4 0.015(3) 0.024(3) 0.017(3) 0.006(2) 0.008(3) 0.002(2)
C5 0.013(3) 0.018(3) 0.016(3) 0.004(2) 0.006(3) -0.003(2)
C6 0.019(3) 0.030(3) 0.014(3) 0.002(2) 0.010(3) 0.001(3)
C7 0.011(3) 0.020(3) 0.026(4) -0.005(2) 0.010(3) -0.004(2)
C8 0.012(3) 0.018(3) 0.013(3) 0.000(2) 0.004(3) -0.002(2)
C9 0.010(3) 0.029(3) 0.015(3) 0.006(3) 0.000(3) 0.001(3)
C10 0.016(3) 0.023(3) 0.022(3) 0.000(3) 0.010(3) -0.001(3)
C11 0.021(4) 0.026(4) 0.019(3) 0.000(3) 0.007(3) 0.003(3)
C12 0.025(4) 0.025(3) 0.028(4) -0.007(3) 0.017(3) -0.001(3)
C13 0.065(4) 0.058(4) 0.056(4) -0.009(3) 0.025(3) 0.003(3)
C14 0.076(6) 0.079(6) 0.059(5) -0.011(4) 0.007(4) 0.002(5)
C15 0.096(6) 0.081(6) 0.077(5) 0.005(4) 0.048(5) 0.003(5)
C16 0.068(5) 0.065(5) 0.076(5) 0.006(4) 0.027(4) 0.000(4)
C17 0.063(5) 0.110(7) 0.099(6) 0.007(5) 0.047(5) -0.008(5)
C18 0.078(6) 0.075(6) 0.095(6) 0.018(5) 0.019(5) 0.016(5)
C19 0.060(4) 0.073(5) 0.050(4) 0.001(3) 0.029(3) -0.019(4)
C20 0.046(5) 0.072(5) 0.072(5) 0.010(4) 0.026(4) -0.001(4)
C21 0.075(5) 0.121(7) 0.081(5) 0.010(5) 0.028(4) -0.011(6)
C22 0.102(5) 0.081(5) 0.068(5) -0.017(4) 0.034(4) 0.013(4)
C23 0.093(6) 0.100(7) 0.150(8) -0.035(6) 0.039(6) 0.006(5)
C24 0.130(7) 0.087(6) 0.104(6) -0.027(5) 0.063(6) -0.020(5)

loop_
_atom_type_symbol
_atom_type_description
_atom_type_scat_dispersion_real
_atom_type_scat_dispersion_imag
_atom_type_scat_source
C C 0.0033 0.0016 'International Tables Vol C Tables 4.2.6.8 and 6.1.1.4'
H H 0.0000 0.0000 'International Tables Vol C Tables 4.2.6.8 and 6.1.1.4'
N N 0.0061 0.0033 'International Tables Vol C Tables 4.2.6.8 and 6.1.1.4'
O O 0.0106 0.0060 'International Tables Vol C Tables 4.2.6.8 and 6.1.1.4'
Cu Cu 0.3201 1.2651 'International Tables Vol C Tables 4.2.6.8 and 6.1.1.4'

loop_
_geom_angle_atom_site_label_1
_geom_angle_atom_site_label_2
_geom_angle_atom_site_label_3
_geom_angle
_geom_angle_site_symmetry_1
_geom_angle_site_symmetry_3
N18 Cu1 N7 112.8(3) 2_574 2_564
N18 Cu1 N14 113.8(3) 2_574 4_464
N7 Cu1 N14 102.7(2) 2_564 4_464
N18 Cu1 N1 113.3(3) 2_574 .
N7 Cu1 N1 113.5(2) 2_564 .
N14 Cu1 N1 99.6(2) 4_464 .
C12 Cu2 N3 130.7(3) . .
C12 Cu2 N5 117.6(3) . .
N3 Cu2 N5 89.5(2) . .
C12 Cu2 N11 116.9(3) . 4_464
N3 Cu2 N11 97.1(2) . 4_464
N5 Cu2 N11 97.8(2) . 4_464
N17 Cu3 N15 111.0(3) 2_575 3_445
N17 Cu3 N10 112.9(3) 2_575 4_464
N15 Cu3 N10 113.3(2) 3_445 4_464
N17 Cu3 N6 114.8(3) 2_575 .
N15 Cu3 N6 103.8(2) 3_445 .
N10 Cu3 N6 100.3(2) 4_464 .
C11 Cu4 N12 129.7(3) . 4_464
C11 Cu4 N13 117.3(3) . 4_464
N12 Cu4 N13 90.3(2) 4_464 4_464
C11 Cu4 N4 115.9(3) . .
N12 Cu4 N4 98.5(2) 4_464 .
N13 Cu4 N4 98.8(2) 4_464 .
H1W1 O1 H1W2 105.5 . .
N2 N1 N4 110.1(5) . .
N2 N1 Cu1 131.0(4) . .
N4 N1 Cu1 118.7(4) . .
N1 N2 C1 105.2(5) . .
C1 N3 N4 105.9(5) . .
C1 N3 Cu2 131.2(4) . .
N4 N3 Cu2 121.9(4) . .
N1 N4 N3 107.8(5) . .
N1 N4 Cu4 125.5(4) . .
N3 N4 Cu4 126.6(4) . .
C8 N5 N6 103.8(5) . .
C8 N5 Cu2 132.0(4) . .
N6 N5 Cu2 124.1(4) . .
N7 N6 N5 110.6(5) . .
N7 N6 Cu3 130.1(4) . .
N5 N6 Cu3 119.1(4) . .
N6 N7 N8 109.0(5) . .
N6 N7 Cu1 122.5(4) . 2_565
N8 N7 Cu1 125.1(4) . 2_565
C8 N8 N7 104.1(5) . .
C9 N9 N10 103.1(6) . .
N11 N10 N9 110.6(5) . .
N11 N10 Cu3 120.7(4) . 4_565
N9 N10 Cu3 128.8(5) . 4_565
N10 N11 N12 109.3(5) . .
N10 N11 Cu2 124.7(4) . 4_565
N12 N11 Cu2 126.0(4) . 4_565
C9 N12 N11 103.7(5) . .
C9 N12 Cu4 131.1(5) . 4_565
N11 N12 Cu4 122.4(4) . 4_565
N14 N13 C10 105.9(5) . .
N14 N13 Cu4 122.1(4) . 4_565
C10 N13 Cu4 132.0(5) . 4_565
N13 N14 N15 107.8(5) . .
N13 N14 Cu1 122.4(4) . 4_565
N15 N14 Cu1 128.8(4) . 4_565
N16 N15 N14 110.4(5) . .
N16 N15 Cu3 123.9(4) . 3
N14 N15 Cu3 123.6(5) . 3
N15 N16 C10 105.6(5) . .
C11 N17 Cu3 174.1(7) . 2_574
C12 N18 Cu1 171.2(7) . 2_575
C13 N19 C16 112.0(7) . .
C13 N19 H19A 109.2 . .
C16 N19 H19A 109.2 . .
C13 N19 H19B 109.2 . .
C16 N19 H19B 109.2 . .
H19A N19 H19B 107.9 . .
C22 N20 C19 118.6(8) . .
C22 N20 H20A 107.7 . .
C19 N20 H20A 107.7 . .
C22 N20 H20B 107.7 . .
C19 N20 H20B 107.7 . .
H20A N20 H20B 107.1 . .
N2 C1 N3 111.0(6) . .
N2 C1 C2 122.2(6) . .
N3 C1 C2 126.7(6) . .
C3 C2 C7 119.5(6) . .
C3 C2 C1 116.9(6) . .
C7 C2 C1 123.5(6) . .
C2 C3 C4 124.0(6) . .
C2 C3 H3 118.0 . .
C4 C3 H3 118.0 . .
C3 C4 C5 118.4(6) . .
C3 C4 C10 118.7(6) . .
C5 C4 C10 122.9(6) . .
C6 C5 C4 118.1(6) . .
C6 C5 C9 116.3(6) . .
C4 C5 C9 125.5(6) . .
C5 C6 C7 122.6(6) . .
C5 C6 H6 118.7 . .
C7 C6 H6 118.7 . .
C2 C7 C6 117.3(6) . .
C2 C7 C8 127.7(5) . .
C6 C7 C8 114.9(6) . .
N5 C8 N8 112.5(6) . .
N5 C8 C7 125.8(6) . .
N8 C8 C7 121.7(6) . .
N9 C9 N12 113.3(6) . .
N9 C9 C5 120.9(6) . .
N12 C9 C5 125.4(6) . .
N16 C10 N13 110.2(6) . .
N16 C10 C4 122.3(6) . .
N13 C10 C4 127.3(6) . .
N17 C11 Cu4 173.2(7) . .
N18 C12 Cu2 172.0(7) . .
C14 C13 C15 113.6(7) . .
C14 C13 N19 114.6(7) . .
C15 C13 N19 107.1(7) . .
C14 C13 H13 107.0 . .
C15 C13 H13 107.0 . .
N19 C13 H13 107.0 . .
C13 C14 H14A 109.5 . .
C13 C14 H14B 109.5 . .
H14A C14 H14B 109.5 . .
C13 C14 H14C 109.5 . .
H14A C14 H14C 109.5 . .
H14B C14 H14C 109.5 . .
C13 C15 H15A 109.5 . .
C13 C15 H15B 109.5 . .
H15A C15 H15B 109.5 . .
C13 C15 H15C 109.5 . .
H15A C15 H15C 109.5 . .
H15B C15 H15C 109.5 . .
C18 C16 C17 108.1(9) . .
C18 C16 N19 104.6(8) . .
C17 C16 N19 110.2(8) . .
C18 C16 H16 111.2 . .
C17 C16 H16 111.2 . .
N19 C16 H16 111.2 . .
C16 C17 H17A 109.5 . .
C16 C17 H17B 109.5 . .
H17A C17 H17B 109.5 . .
C16 C17 H17C 109.5 . .
H17A C17 H17C 109.5 . .
H17B C17 H17C 109.5 . .
C16 C18 H18A 109.5 . .
C16 C18 H18B 109.5 . .
H18A C18 H18B 109.5 . .
C16 C18 H18C 109.5 . .
H18A C18 H18C 109.5 . .
H18B C18 H18C 109.5 . .
C20 C19 N20 110.7(7) . .
C20 C19 C21 117.5(9) . .
N20 C19 C21 109.7(7) . .
C20 C19 H19 106.0 . .
N20 C19 H19 106.0 . .
C21 C19 H19 106.0 . .
C19 C20 H20C 109.5 . .
C19 C20 H20D 109.5 . .
H20C C20 H20D 109.5 . .
C19 C20 H20E 109.5 . .
H20C C20 H20E 109.5 . .
H20D C20 H20E 109.5 . .
C19 C21 H21A 109.5 . .
C19 C21 H21B 109.5 . .
H21A C21 H21B 109.5 . .
C19 C21 H21C 109.5 . .
H21A C21 H21C 109.5 . .
H21B C21 H21C 109.5 . .
N20 C22 C24 111.7(10) . .
N20 C22 C23 106.3(10) . .
C24 C22 C23 111.6(9) . .
N20 C22 H22 109.1 . .
C24 C22 H22 109.1 . .
C23 C22 H22 109.1 . .
C22 C23 H23A 109.5 . .
C22 C23 H23B 109.5 . .
H23A C23 H23B 109.5 . .
C22 C23 H23C 109.5 . .
H23A C23 H23C 109.5 . .
H23B C23 H23C 109.5 . .
C22 C24 H24A 109.5 . .
C22 C24 H24B 109.5 . .
H24A C24 H24B 109.5 . .
C22 C24 H24C 109.5 . .
H24A C24 H24C 109.5 . .
H24B C24 H24C 109.5 . .

loop_
_geom_bond_atom_site_label_1
_geom_bond_atom_site_label_2
_geom_bond_distance
_geom_bond_site_symmetry_2
Cu1 N18 1.943(7) 2_574
Cu1 N7 2.066(5) 2_564
Cu1 N14 2.093(6) 4_464
Cu1 N1 2.091(6) .
Cu2 C12 1.888(7) .
Cu2 N3 2.075(6) .
Cu2 N5 2.087(5) .
Cu2 N11 2.103(6) 4_464
Cu3 N17 1.931(7) 2_575
Cu3 N15 2.037(6) 3_445
Cu3 N10 2.040(6) 4_464
Cu3 N6 2.081(6) .
Cu4 C11 1.876(7) .
Cu4 N12 2.030(6) 4_464
Cu4 N13 2.059(5) 4_464
Cu4 N4 2.097(6) .
O1 H1W1 0.9872 .
O1 H1W2 0.8683 .
N1 N2 1.330(8) .
N1 N4 1.330(8) .
N2 C1 1.330(9) .
N3 C1 1.335(8) .
N3 N4 1.343(8) .
N5 C8 1.334(8) .
N5 N6 1.351(7) .
N6 N7 1.311(7) .
N7 N8 1.358(8) .
N7 Cu1 2.066(5) 2_565
N8 C8 1.345(8) .
N9 C9 1.332(9) .
N9 N10 1.355(8) .
N10 N11 1.308(8) .
N10 Cu3 2.040(6) 4_565
N11 N12 1.355(8) .
N11 Cu2 2.103(6) 4_565
N12 C9 1.340(8) .
N12 Cu4 2.030(6) 4_565
N13 N14 1.332(8) .
N13 C10 1.352(9) .
N13 Cu4 2.059(5) 4_565
N14 N15 1.333(8) .
N14 Cu1 2.093(6) 4_565
N15 N16 1.318(8) .
N15 Cu3 2.037(6) 3
N16 C10 1.331(8) .
N17 C11 1.152(9) .
N17 Cu3 1.931(7) 2_574
N18 C12 1.151(9) .
N18 Cu1 1.943(7) 2_575
N19 C13 1.541(11) .
N19 C16 1.579(12) .
N19 H19A 0.9000 .
N19 H19B 0.9000 .
N20 C22 1.468(12) .
N20 C19 1.522(10) .
N20 H20A 0.9000 .
N20 H20B 0.9000 .
C1 C2 1.494(9) .
C2 C3 1.368(9) .
C2 C7 1.406(9) .
C3 C4 1.378(10) .
C3 H3 0.9300 .
C4 C5 1.409(9) .
C4 C10 1.457(9) .
C5 C6 1.404(9) .
C5 C9 1.492(9) .
C6 C7 1.410(9) .
C6 H6 0.9300 .
C7 C8 1.476(8) .
C13 C14 1.530(12) .
C13 C15 1.539(12) .
C13 H13 0.9800 .
C14 H14A 0.9600 .
C14 H14B 0.9600 .
C14 H14C 0.9600 .
C15 H15A 0.9600 .
C15 H15B 0.9600 .
C15 H15C 0.9600 .
C16 C18 1.556(13) .
C16 C17 1.565(14) .
C16 H16 0.9800 .
C17 H17A 0.9600 .
C17 H17B 0.9600 .
C17 H17C 0.9600 .
C18 H18A 0.9600 .
C18 H18B 0.9600 .
C18 H18C 0.9600 .
C19 C20 1.475(13) .
C19 C21 1.522(13) .
C19 H19 0.9800 .
C20 H20C 0.9600 .
C20 H20D 0.9600 .
C20 H20E 0.9600 .
C21 H21A 0.9600 .
C21 H21B 0.9600 .
C21 H21C 0.9600 .
C22 C24 1.462(15) .
C22 C23 1.655(18) .
C22 H22 0.9800 .
C23 H23A 0.9600 .
C23 H23B 0.9600 .
C23 H23C 0.9600 .
C24 H24A 0.9600 .
C24 H24B 0.9600 .
C24 H24C 0.9600 .

loop_
_geom_hbond_atom_site_label_D
_geom_hbond_atom_site_label_H
_geom_hbond_atom_site_label_A
_geom_hbond_distance_DH
_geom_hbond_distance_HA
_geom_hbond_distance_DA
_geom_hbond_angle_DHA
_geom_hbond_site_symmetry_A
N19 H19A N2 0.90 2.31 3.140(9) 153.0 .
N20 H20A N17 0.90 2.45 3.248(10) 148.3 1_545
N19 H19B N8 0.90 2.10 3.002(9) 176.7 2_564

loop_
_geom_torsion_atom_site_label_1
_geom_torsion_atom_site_label_2
_geom_torsion_atom_site_label_3
_geom_torsion_atom_site_label_4
_geom_torsion
_geom_torsion_site_symmetry_1
_geom_torsion_site_symmetry_2
_geom_torsion_site_symmetry_3
_geom_torsion_site_symmetry_4
N18 Cu1 N1 N2 -101.5(6) 2_574 . . .
N7 Cu1 N1 N2 28.9(7) 2_564 . . .
N14 Cu1 N1 N2 137.3(6) 4_464 . . .
N18 Cu1 N1 N4 84.9(5) 2_574 . . .
N7 Cu1 N1 N4 -144.8(5) 2_564 . . .
N14 Cu1 N1 N4 -36.3(5) 4_464 . . .
N4 N1 N2 C1 0.7(7) . . . .
Cu1 N1 N2 C1 -173.4(5) . . . .
C12 Cu2 N3 C1 86.7(6) . . . .
N5 Cu2 N3 C1 -40.4(5) . . . .
N11 Cu2 N3 C1 -138.1(5) 4_464 . . .
C12 Cu2 N3 N4 -106.8(5) . . . .
N5 Cu2 N3 N4 126.2(4) . . . .
N11 Cu2 N3 N4 28.4(5) 4_464 . . .
N2 N1 N4 N3 -0.6(7) . . . .
Cu1 N1 N4 N3 174.3(4) . . . .
N2 N1 N4 Cu4 175.7(4) . . . .
Cu1 N1 N4 Cu4 -9.4(7) . . . .
C1 N3 N4 N1 0.2(7) . . . .
Cu2 N3 N4 N1 -169.3(4) . . . .
C1 N3 N4 Cu4 -176.0(4) . . . .
Cu2 N3 N4 Cu4 14.5(7) . . . .
C11 Cu4 N4 N1 -79.0(6) . . . .
N12 Cu4 N4 N1 138.8(5) 4_464 . . .
N13 Cu4 N4 N1 47.2(5) 4_464 . . .
C11 Cu4 N4 N3 96.6(6) . . . .
N12 Cu4 N4 N3 -45.5(5) 4_464 . . .
N13 Cu4 N4 N3 -137.2(5) 4_464 . . .
C12 Cu2 N5 C8 -92.0(6) . . . .
N3 Cu2 N5 C8 45.0(6) . . . .
N11 Cu2 N5 C8 142.1(6) 4_464 . . .
C12 Cu2 N5 N6 91.5(5) . . . .
N3 Cu2 N5 N6 -131.6(5) . . . .
N11 Cu2 N5 N6 -34.5(5) 4_464 . . .
C8 N5 N6 N7 -1.6(7) . . . .
Cu2 N5 N6 N7 175.7(4) . . . .
C8 N5 N6 Cu3 173.5(4) . . . .
Cu2 N5 N6 Cu3 -9.2(7) . . . .
N17 Cu3 N6 N7 101.9(6) 2_575 . . .
N15 Cu3 N6 N7 -19.5(5) 3_445 . . .
N10 Cu3 N6 N7 -136.8(5) 4_464 . . .
N17 Cu3 N6 N5 -72.1(5) 2_575 . . .
N15 Cu3 N6 N5 166.5(4) 3_445 . . .
N10 Cu3 N6 N5 49.1(5) 4_464 . . .
N5 N6 N7 N8 1.8(7) . . . .
Cu3 N6 N7 N8 -172.7(4) . . . .
N5 N6 N7 Cu1 -158.3(4) . . . 2_565
Cu3 N6 N7 Cu1 27.3(7) . . . 2_565
N6 N7 N8 C8 -1.1(7) . . . .
Cu1 N7 N8 C8 158.3(4) 2_565 . . .
C9 N9 N10 N11 -1.7(7) . . . .
C9 N9 N10 Cu3 176.9(5) . . . 4_565
N9 N10 N11 N12 1.0(7) . . . .
Cu3 N10 N11 N12 -177.8(4) 4_565 . . .
N9 N10 N11 Cu2 -178.2(4) . . . 4_565
Cu3 N10 N11 Cu2 3.1(7) 4_565 . . 4_565
N10 N11 N12 C9 0.2(7) . . . .
Cu2 N11 N12 C9 179.4(4) 4_565 . . .
N10 N11 N12 Cu4 163.1(4) . . . 4_565
Cu2 N11 N12 Cu4 -17.7(7) 4_565 . . 4_565
C10 N13 N14 N15 -1.0(7) . . . .
Cu4 N13 N14 N15 -178.6(4) 4_565 . . .
C10 N13 N14 Cu1 -170.8(4) . . . 4_565
Cu4 N13 N14 Cu1 11.6(7) 4_565 . . 4_565
N13 N14 N15 N16 0.8(7) . . . .
Cu1 N14 N15 N16 169.7(4) 4_565 . . .
N13 N14 N15 Cu3 164.9(4) . . . 3
Cu1 N14 N15 Cu3 -26.1(8) 4_565 . . 3
N14 N15 N16 C10 -0.2(8) . . . .
Cu3 N15 N16 C10 -164.3(5) 3 . . .
N1 N2 C1 N3 -0.5(7) . . . .
N1 N2 C1 C2 -178.0(5) . . . .
N4 N3 C1 N2 0.2(7) . . . .
Cu2 N3 C1 N2 168.3(4) . . . .
N4 N3 C1 C2 177.5(6) . . . .
Cu2 N3 C1 C2 -14.4(10) . . . .
N2 C1 C2 C3 45.8(9) . . . .
N3 C1 C2 C3 -131.2(7) . . . .
N2 C1 C2 C7 -129.7(7) . . . .
N3 C1 C2 C7 53.3(9) . . . .
C7 C2 C3 C4 0.7(10) . . . .
C1 C2 C3 C4 -174.9(6) . . . .
C2 C3 C4 C5 0.4(10) . . . .
C2 C3 C4 C10 -177.8(6) . . . .
C3 C4 C5 C6 -2.5(9) . . . .
C10 C4 C5 C6 175.5(6) . . . .
C3 C4 C5 C9 -178.5(6) . . . .
C10 C4 C5 C9 -0.4(10) . . . .
C4 C5 C6 C7 3.8(9) . . . .
C9 C5 C6 C7 -179.8(6) . . . .
C3 C2 C7 C6 0.4(9) . . . .
C1 C2 C7 C6 175.8(6) . . . .
C3 C2 C7 C8 -176.7(6) . . . .
C1 C2 C7 C8 -1.3(10) . . . .
C5 C6 C7 C2 -2.7(9) . . . .
C5 C6 C7 C8 174.7(6) . . . .
N6 N5 C8 N8 0.9(7) . . . .
Cu2 N5 C8 N8 -176.1(4) . . . .
N6 N5 C8 C7 -177.9(6) . . . .
Cu2 N5 C8 C7 5.1(9) . . . .
N7 N8 C8 N5 0.1(7) . . . .
N7 N8 C8 C7 178.9(5) . . . .
C2 C7 C8 N5 -46.5(10) . . . .
C6 C7 C8 N5 136.4(7) . . . .
C2 C7 C8 N8 134.8(7) . . . .
C6 C7 C8 N8 -42.3(8) . . . .
N10 N9 C9 N12 1.9(7) . . . .
N10 N9 C9 C5 175.2(6) . . . .
N11 N12 C9 N9 -1.4(7) . . . .
Cu4 N12 C9 N9 -162.1(5) 4_565 . . .
N11 N12 C9 C5 -174.3(6) . . . .
Cu4 N12 C9 C5 24.9(9) 4_565 . . .
C6 C5 C9 N9 -46.6(8) . . . .
C4 C5 C9 N9 129.5(7) . . . .
C6 C5 C9 N12 125.9(7) . . . .
C4 C5 C9 N12 -58.1(9) . . . .
N15 N16 C10 N13 -0.4(8) . . . .
N15 N16 C10 C4 -176.3(6) . . . .
N14 N13 C10 N16 0.9(7) . . . .
Cu4 N13 C10 N16 178.2(5) 4_565 . . .
N14 N13 C10 C4 176.5(6) . . . .
Cu4 N13 C10 C4 -6.2(10) 4_565 . . .
C3 C4 C10 N16 41.9(9) . . . .
C5 C4 C10 N16 -136.2(7) . . . .
C3 C4 C10 N13 -133.3(7) . . . .
C5 C4 C10 N13 48.7(10) . . . .
Cu3 N17 C11 Cu4 7(12) 2_574 . . .
N12 Cu4 C11 N17 174(6) 4_464 . . .
N13 Cu4 C11 N17 -70(6) 4_464 . . .
N4 Cu4 C11 N17 46(6) . . . .
Cu1 N18 C12 Cu2 4(9) 2_575 . . .
N3 Cu2 C12 N18 -151(5) . . . .
N5 Cu2 C12 N18 -35(5) . . . .
N11 Cu2 C12 N18 81(5) 4_464 . . .
C16 N19 C13 C14 49.8(10) . . . .
C16 N19 C13 C15 176.8(7) . . . .
C13 N19 C16 C18 -171.7(7) . . . .
C13 N19 C16 C17 72.3(9) . . . .
C22 N20 C19 C20 -129.1(9) . . . .
C22 N20 C19 C21 99.5(10) . . . .
C19 N20 C22 C24 -55.1(12) . . . .
C19 N20 C22 C23 -177.0(8) . . . .
